data_7130988
loop_
_publ_author_name
'\<Cern\'a, Michaela'
'Seed, John A.'
'Garrido Fernandez, Sara'
'Janicke, Michael T.'
'Scott, Brian L.'
'Whitehead, George F. S.'
'Gaunt, Andrew J.'
'Goodwin, Conrad A. P.'

_publ_section_title
;
 Isostructural \s-hydrocarbyl phospholide complexes of uranium, neptunium,
 and plutonium
;
_journal_name_full 'Chemical Communications'
_journal_paper_doi 10.1039/D2CC04803E
_journal_year 2022
_chemical_formula_moiety 'C16 H28 K O2 P'
_chemical_formula_sum 'C16 H28 K O2 P'
_chemical_formula_weight 322.45
_space_group_crystal_system monoclinic
_space_group_IT_number 14
_space_group_name_Hall '-P 2yn'
_space_group_name_H-M_alt 'P 1 21/n 1'
_atom_sites_solution_hydrogens geom
_audit_creation_date 2022-07-25
_audit_creation_method
;
Olex2 1.5
(compiled 2022.04.07 svn.rca3783a0 for OlexSys, GUI svn.r6498)
;
_audit_update_record
;
2022-07-28 deposited with the CCDC.	2022-10-28 downloaded from the CCDC.
;
_cell_angle_alpha 90
_cell_angle_beta 101.128(6)
_cell_angle_gamma 90
_cell_formula_units_Z 4
_cell_length_a 9.1277(6)
_cell_length_b 10.5943(5)
_cell_length_c 18.8451(10)
_cell_measurement_reflns_used 4986
_cell_measurement_temperature 100.00(10)
_cell_measurement_theta_max 78.7720
_cell_measurement_theta_min 4.6930
_cell_volume 1788.09(18)
_computing_cell_refinement 'CrysAlisPro 1.171.42.54a (Rigaku OD, 2022)'
_computing_data_collection 'CrysAlisPro 1.171.42.54a (Rigaku OD, 2022)'
_computing_data_reduction 'CrysAlisPro 1.171.42.54a (Rigaku OD, 2022)'
_computing_molecular_graphics 'Olex2 1.5 (Dolomanov et al., 2009)'
_computing_publication_material 'Olex2 1.5 (Dolomanov et al., 2009)'
_computing_structure_refinement 'SHELXL 2018/3 (Sheldrick, 2015)'
_computing_structure_solution 'SHELXT  (Sheldrick, 2015)'
_diffrn_ambient_temperature 100.15
_diffrn_detector_area_resol_mean 10.0000
_diffrn_detector_type HyPix
_diffrn_measured_fraction_theta_full 0.988
_diffrn_measured_fraction_theta_max 0.946
_diffrn_measurement_details
;
List of Runs (angles in degrees, time in seconds):

  # Type    Start    End  Width  t~exp~   \w     \q     \k     \f   Frames
#--------------------------------------------------------------------------
  1  \w    -75.00  -1.00   1.00   15.00    --  -47.01 109.00-125.00   74
  2  \w     35.00  86.00   1.00   15.00    --   47.01-109.00 137.00   51
  3  \w   -147.00 -86.00   1.00   30.00    --  -91.75-109.00 137.00   61
  4  \w    -55.00 -30.00   1.00   30.00    --  -91.75 109.00-125.00   25
  5  \w     72.00 107.00   1.00   30.00    --  113.25-109.00 137.00   35
  6  \w    104.00 169.00   1.00   30.00    --  113.25 109.00-125.00   65
  7  \w    -26.00  29.00   1.00   15.00    --  -47.01  19.00 150.00   55
  8  \w   -119.00 -73.00   1.00   15.00    --  -47.01-125.00 -60.00   46
  9  \w    -26.00  29.00   1.00   15.00    --  -47.01  19.00  30.00   55
 10  \w     42.00  71.00   1.00   30.00    --  113.25 -61.00 -30.00   29
 11  \w    101.00 170.00   1.00   30.00    --  113.25  15.00 -30.00   69
 12  \w     42.00 106.00   1.00   30.00    --  113.25 -94.00-120.00   64
 13  \w     43.00 105.00   1.00   30.00    --  113.25 -94.00 150.00   62
 14  \w     99.00 175.00   1.00   30.00    --  113.25  61.00 150.00   76
 15  \w     99.00 172.00   1.00   30.00    --  113.25  61.00 120.00   73
 16  \w     97.00 125.00   1.00   30.00    --  113.25  61.00 -90.00   28
 17  \w    134.00 173.00   1.00   30.00    --  113.25  61.00 -90.00   39
 18  \w     43.00 106.00   1.00   30.00    --  113.25 -77.00 -60.00   63
 19  \w     44.00  71.00   1.00   30.00    --  113.25 -61.00 -60.00   27
 20  \w     46.00 106.00   1.00   30.00    --  113.25 -94.00-180.00   60
 21  \w     42.00  71.00   1.00   30.00    --  113.25 -61.00 -90.00   29
;
_diffrn_measurement_device 'four-circle diffractometer'
_diffrn_measurement_device_type 'XtaLAB Synergy, Dualflex, HyPix'
_diffrn_measurement_method '\w scans'
_diffrn_radiation_type CuK\a
_diffrn_radiation_wavelength 1.54184
_diffrn_reflns_av_R_equivalents 0.0615
_diffrn_reflns_av_unetI/netI 0.0222
_diffrn_reflns_Laue_measured_fraction_full 0.988
_diffrn_reflns_Laue_measured_fraction_max 0.946
_diffrn_reflns_limit_h_max 11
_diffrn_reflns_limit_h_min -11
_diffrn_reflns_limit_k_max 13
_diffrn_reflns_limit_k_min -13
_diffrn_reflns_limit_l_max 23
_diffrn_reflns_limit_l_min -23
_diffrn_reflns_number 6337
_diffrn_reflns_point_group_measured_fraction_full 0.988
_diffrn_reflns_point_group_measured_fraction_max 0.946
_diffrn_reflns_theta_full 67.684
_diffrn_reflns_theta_max 80.362
_diffrn_reflns_theta_min 4.783
_exptl_absorpt_coefficient_mu 3.433
_exptl_absorpt_correction_T_max 1.00000
_exptl_absorpt_correction_T_min 0.83460
_exptl_absorpt_correction_type multi-scan
_exptl_absorpt_process_details
;
CrysAlisPro 1.171.42.54a (Rigaku Oxford Diffraction, 2022)
Empirical absorption correction using spherical harmonics,
implemented in SCALE3 ABSPACK scaling algorithm.
;
_exptl_crystal_colour 'clear colourless'
_exptl_crystal_colour_lustre clear
_exptl_crystal_colour_primary colourless
_exptl_crystal_density_diffrn 1.198
_exptl_crystal_description block
_exptl_crystal_F_000 696
_exptl_crystal_preparation 'By MC.'
_exptl_crystal_recrystallization_method 'From THF.'
_exptl_crystal_size_max 0.256
_exptl_crystal_size_mid 0.254
_exptl_crystal_size_min 0.121
_refine_diff_density_max 0.444
_refine_diff_density_min -0.347
_refine_diff_density_rms 0.080
_refine_ls_extinction_method none
_refine_ls_goodness_of_fit_ref 1.062
_refine_ls_hydrogen_treatment constr
_refine_ls_matrix_type full
_refine_ls_number_parameters 186
_refine_ls_number_reflns 6337
_refine_ls_number_restraints 0
_refine_ls_restrained_S_all 1.062
_refine_ls_R_factor_all 0.0665
_refine_ls_R_factor_gt 0.0582
_refine_ls_shift/su_max 0.001
_refine_ls_shift/su_mean 0.000
_refine_ls_structure_factor_coef Fsqd
_refine_ls_weighting_details 'w=1/[\s^2^(Fo^2^)+(0.0785P)^2^+2.0148P] where P=(Fo^2^+2Fc^2^)/3'
_refine_ls_weighting_scheme calc
_refine_ls_wR_factor_gt 0.1574
_refine_ls_wR_factor_ref 0.1648
_reflns_Friedel_coverage 0.000
_reflns_number_gt 5513
_reflns_number_total 6337
_reflns_threshold_expression 'I > 2\s(I)'
_twin_special_details
;
Component 2 rotated by 179.8391\% 
around [0.71 0.00 -0.71] (reciprocal) or [0.99 -0.00 -0.15] (direct)
;
_cod_data_source_file d2cc04803e2.cif
_cod_data_source_block ccapg2
_cod_database_code 7130988
_manchester_internal_validation_user GFSW
_shelx_shelxl_version_number 2018/3
_shelx_space_group_comment
;
The symmetry employed for this shelxl refinement is uniquely defined
by the following loop, which should always be used as a source of
symmetry information in preference to the above space-group names.
They are only intended as comments.
;
_shelx_estimated_absorpt_t_max 0.681
_shelx_estimated_absorpt_t_min 0.474
_olex2_refinement_description
;
1. Twinned data refinement
 Scales: 0.50368
 0.49632
2.a Secondary CH2 refined with riding coordinates:
 C9(H9A,H9B), C10(H10A,H10B), C11(H11A,H11B), C12(H12A,H12B), C13(H13A,H13B),
 C14(H14A,H14B), C15(H15A,H15B), C16(H16A,H16B)
2.b Idealised Me refined as rotating group:
 C5(H5A,H5B,H5C), C6(H6A,H6B,H6C), C7(H7A,H7B,H7C), C8(H8A,H8B,H8C)
;
_olex2_exptl_crystal_mounting_method 'From fomblin on a microscope slide, on to a micromount.'
_olex2_submission_special_instructions 'No special instructions were received'
_oxdiff_exptl_absorpt_empirical_details
;
Empirical correction (ABSPACK) includes:
- Absorption correction using spherical harmonics
- Frame scaling
;

loop_
_space_group_symop_operation_xyz
'x, y, z'
'-x+1/2, y+1/2, -z+1/2'
'-x, -y, -z'
'x-1/2, -y-1/2, z-1/2'

loop_
_atom_site_label
_atom_site_type_symbol
_atom_site_fract_x
_atom_site_fract_y
_atom_site_fract_z
_atom_site_U_iso_or_equiv
_atom_site_adp_type
_atom_site_occupancy
_atom_site_site_symmetry_order
_atom_site_calc_flag
_atom_site_refinement_flags_posn
_atom_site_refinement_flags_adp
_atom_site_refinement_flags_occupancy
_atom_site_disorder_assembly
_atom_site_disorder_group
K1 K 0.69094(7) 0.73364(6) 0.68869(4) 0.02816(19) Uani 1 1 d . . . . .
P1 P 0.60786(10) 0.42841(8) 0.69486(5) 0.0332(2) Uani 1 1 d . . . . .
O1 O 0.3959(3) 0.7519(3) 0.63306(15) 0.0438(6) Uani 1 1 d . . . . .
O2 O 0.7018(3) 0.7398(2) 0.54522(14) 0.0398(6) Uani 1 1 d . . . . .
C1 C 0.6332(4) 0.4978(3) 0.78169(19) 0.0320(7) Uani 1 1 d . . . . .
C2 C 0.7814(4) 0.5303(3) 0.80770(17) 0.0297(7) Uani 1 1 d . . . . .
C3 C 0.8764(4) 0.5028(3) 0.75795(19) 0.0306(7) Uani 1 1 d . . . . .
C4 C 0.8014(4) 0.4463(3) 0.69479(19) 0.0323(7) Uani 1 1 d . . . . .
C5 C 0.5067(4) 0.5221(4) 0.8211(2) 0.0406(8) Uani 1 1 d . . . . .
H5A H 0.486871 0.612974 0.821594 0.061 Uiso 1 1 calc R U . . .
H5B H 0.534316 0.491083 0.870834 0.061 Uiso 1 1 calc R U . . .
H5C H 0.416870 0.478065 0.796274 0.061 Uiso 1 1 calc R U . . .
C6 C 0.8395(4) 0.5880(3) 0.88080(19) 0.0366(8) Uani 1 1 d . . . . .
H6A H 0.894808 0.665397 0.874878 0.055 Uiso 1 1 calc R U . . .
H6B H 0.906005 0.527994 0.910801 0.055 Uiso 1 1 calc R U . . .
H6C H 0.755490 0.608300 0.904249 0.055 Uiso 1 1 calc R U . . .
C7 C 1.0403(4) 0.5325(4) 0.7731(2) 0.0406(8) Uani 1 1 d . . . . .
H7A H 1.087227 0.493949 0.735809 0.061 Uiso 1 1 calc R U . . .
H7B H 1.086380 0.498616 0.820609 0.061 Uiso 1 1 calc R U . . .
H7C H 1.054436 0.624142 0.772889 0.061 Uiso 1 1 calc R U . . .
C8 C 0.8738(5) 0.4026(4) 0.6335(2) 0.0429(9) Uani 1 1 d . . . . .
H8A H 0.798838 0.361788 0.596355 0.064 Uiso 1 1 calc R U . . .
H8B H 0.953480 0.342323 0.651927 0.064 Uiso 1 1 calc R U . . .
H8C H 0.916056 0.475435 0.612439 0.064 Uiso 1 1 calc R U . . .
C9 C 0.3396(5) 0.7844(5) 0.5594(2) 0.0498(10) Uani 1 1 d . . . . .
H9A H 0.347543 0.711848 0.527207 0.060 Uiso 1 1 calc R U . . .
H9B H 0.395680 0.856497 0.544443 0.060 Uiso 1 1 calc R U . . .
C10 C 0.1791(5) 0.8192(5) 0.5562(2) 0.0548(11) Uani 1 1 d . . . . .
H10A H 0.119160 0.808109 0.506962 0.066 Uiso 1 1 calc R U . . .
H10B H 0.169185 0.907327 0.572208 0.066 Uiso 1 1 calc R U . . .
C11 C 0.1338(5) 0.7246(4) 0.6095(3) 0.0506(10) Uani 1 1 d . . . . .
H11A H 0.050570 0.757535 0.630858 0.061 Uiso 1 1 calc R U . . .
H11B H 0.104018 0.642779 0.585634 0.061 Uiso 1 1 calc R U . . .
C12 C 0.2754(4) 0.7116(4) 0.6662(2) 0.0452(9) Uani 1 1 d . . . . .
H12A H 0.269722 0.764756 0.708733 0.054 Uiso 1 1 calc R U . . .
H12B H 0.290015 0.622684 0.682208 0.054 Uiso 1 1 calc R U . . .
C13 C 0.7488(4) 0.8279(3) 0.4964(2) 0.0383(8) Uani 1 1 d . . . . .
H13A H 0.840442 0.872400 0.520303 0.046 Uiso 1 1 calc R U . . .
H13B H 0.669671 0.891169 0.480111 0.046 Uiso 1 1 calc R U . . .
C14 C 0.7790(5) 0.7504(4) 0.4321(2) 0.0490(10) Uani 1 1 d . . . . .
H14A H 0.706050 0.771282 0.387617 0.059 Uiso 1 1 calc R U . . .
H14B H 0.881045 0.766483 0.423540 0.059 Uiso 1 1 calc R U . . .
C15 C 0.7624(5) 0.6157(4) 0.4538(2) 0.0472(10) Uani 1 1 d . . . . .
H15A H 0.859075 0.579794 0.478340 0.057 Uiso 1 1 calc R U . . .
H15B H 0.720578 0.562625 0.411424 0.057 Uiso 1 1 calc R U . . .
C16 C 0.6552(5) 0.6273(4) 0.5047(2) 0.0436(9) Uani 1 1 d . . . . .
H16A H 0.551286 0.635492 0.477689 0.052 Uiso 1 1 calc R U . . .
H16B H 0.661897 0.552934 0.536948 0.052 Uiso 1 1 calc R U . . .

loop_
_atom_site_aniso_label
_atom_site_aniso_U_11
_atom_site_aniso_U_22
_atom_site_aniso_U_33
_atom_site_aniso_U_23
_atom_site_aniso_U_13
_atom_site_aniso_U_12
K1 0.0361(3) 0.0169(3) 0.0314(3) 0.0005(2) 0.0063(3) -0.0005(2)
P1 0.0411(5) 0.0206(4) 0.0361(4) 0.0005(3) 0.0028(4) -0.0014(3)
O1 0.0369(12) 0.0443(16) 0.0478(15) 0.0101(13) 0.0022(11) -0.0004(11)
O2 0.0562(15) 0.0307(13) 0.0341(13) -0.0036(10) 0.0128(11) -0.0086(11)
C1 0.0382(17) 0.0174(14) 0.0401(18) 0.0067(13) 0.0071(14) 0.0015(13)
C2 0.0395(17) 0.0160(13) 0.0325(16) 0.0033(12) 0.0044(13) -0.0009(12)
C3 0.0364(17) 0.0162(14) 0.0394(18) 0.0060(13) 0.0075(14) 0.0000(12)
C4 0.0437(18) 0.0174(14) 0.0359(17) 0.0032(13) 0.0076(14) 0.0023(13)
C5 0.0458(19) 0.0357(19) 0.042(2) 0.0043(16) 0.0141(16) 0.0017(16)
C6 0.051(2) 0.0234(16) 0.0337(18) -0.0005(13) 0.0049(15) -0.0042(14)
C7 0.0375(18) 0.0310(17) 0.053(2) 0.0050(17) 0.0077(16) -0.0024(15)
C8 0.056(2) 0.0309(18) 0.045(2) 0.0005(16) 0.0170(18) 0.0068(17)
C9 0.042(2) 0.066(3) 0.041(2) 0.001(2) 0.0050(16) 0.0072(19)
C10 0.045(2) 0.072(3) 0.047(2) 0.007(2) 0.0082(18) 0.011(2)
C11 0.043(2) 0.0325(19) 0.075(3) 0.002(2) 0.008(2) 0.0018(16)
C12 0.046(2) 0.036(2) 0.055(2) 0.0085(17) 0.0141(18) -0.0017(17)
C13 0.0450(19) 0.0287(18) 0.0415(19) 0.0048(15) 0.0088(15) 0.0014(15)
C14 0.058(2) 0.051(3) 0.041(2) 0.0030(18) 0.0164(18) -0.0003(19)
C15 0.052(2) 0.044(2) 0.043(2) -0.0101(18) 0.0033(17) 0.0131(18)
C16 0.055(2) 0.0292(19) 0.046(2) -0.0004(16) 0.0076(17) -0.0051(16)

loop_
_atom_type_symbol
_atom_type_description
_atom_type_scat_dispersion_real
_atom_type_scat_dispersion_imag
_atom_type_scat_source
C C 0.0181 0.0091 'International Tables Vol C Tables 4.2.6.8 and 6.1.1.4'
H H 0.0000 0.0000 'International Tables Vol C Tables 4.2.6.8 and 6.1.1.4'
K K 0.3868 1.0657 'International Tables Vol C Tables 4.2.6.8 and 6.1.1.4'
O O 0.0492 0.0322 'International Tables Vol C Tables 4.2.6.8 and 6.1.1.4'
P P 0.2955 0.4335 'International Tables Vol C Tables 4.2.6.8 and 6.1.1.4'

loop_
_geom_angle_atom_site_label_1
_geom_angle_atom_site_label_2
_geom_angle_atom_site_label_3
_geom_angle
_geom_angle_site_symmetry_1
_geom_angle_site_symmetry_3
_geom_angle_publ_flag
P1 K1 P1 133.28(2) 2_656 . ?
O1 K1 P1 126.75(7) . 2_656 ?
O1 K1 P1 82.33(6) . . ?
O1 K1 O2 80.66(9) . . ?
O1 K1 C1 115.54(9) . 2_656 ?
O1 K1 C1 90.65(9) . . ?
O1 K1 C2 90.37(9) . 2_656 ?
O1 K1 C2 115.88(9) . . ?
O1 K1 C3 129.75(9) . . ?
O1 K1 C3 79.40(9) . 2_656 ?
O1 K1 C4 96.09(9) . 2_656 ?
O1 K1 C4 111.43(9) . . ?
O2 K1 P1 96.31(6) . . ?
O2 K1 P1 121.51(6) . 2_656 ?
O2 K1 C1 127.73(9) . . ?
O2 K1 C1 92.23(8) . 2_656 ?
O2 K1 C2 132.66(8) . . ?
O2 K1 C2 88.83(8) . 2_656 ?
O2 K1 C3 108.27(9) . . ?
O2 K1 C3 110.16(9) . 2_656 ?
O2 K1 C4 132.61(8) . 2_656 ?
O2 K1 C4 89.24(8) . . ?
C1 K1 P1 31.50(7) . . ?
C1 K1 P1 161.31(7) 2_656 . ?
C1 K1 P1 104.90(7) . 2_656 ?
C1 K1 P1 31.43(7) 2_656 2_656 ?
C1 K1 C1 136.32(3) . 2_656 ?
C1 K1 C4 46.54(9) . . ?
C2 K1 P1 170.24(7) 2_656 . ?
C2 K1 P1 85.25(6) . 2_656 ?
C2 K1 P1 48.04(6) . . ?
C2 K1 P1 47.96(6) 2_656 2_656 ?
C2 K1 C1 115.05(9) . 2_656 ?
C2 K1 C1 143.03(9) 2_656 . ?
C2 K1 C1 25.18(9) 2_656 2_656 ?
C2 K1 C1 25.67(9) . . ?
C2 K1 C2 131.85(5) . 2_656 ?
C2 K1 C3 116.25(9) . 2_656 ?
C2 K1 C3 26.48(9) . . ?
C2 K1 C4 157.48(9) 2_656 . ?
C2 K1 C4 43.64(9) . . ?
C2 K1 C4 91.48(9) . 2_656 ?
C3 K1 P1 48.24(6) 2_656 2_656 ?
C3 K1 P1 91.41(7) . 2_656 ?
C3 K1 P1 48.05(6) . . ?
C3 K1 P1 144.61(7) 2_656 . ?
C3 K1 C1 113.40(9) . 2_656 ?
C3 K1 C1 44.00(9) . . ?
C3 K1 C1 118.68(9) 2_656 . ?
C3 K1 C1 43.42(8) 2_656 2_656 ?
C3 K1 C2 137.66(9) . 2_656 ?
C3 K1 C2 26.23(8) 2_656 2_656 ?
C3 K1 C3 134.97(3) . 2_656 ?
C3 K1 C4 25.63(9) 2_656 2_656 ?
C3 K1 C4 159.47(9) 2_656 . ?
C3 K1 C4 25.36(9) . . ?
C3 K1 C4 109.49(9) . 2_656 ?
C4 K1 P1 130.37(7) 2_656 . ?
C4 K1 P1 31.91(7) 2_656 2_656 ?
C4 K1 P1 31.50(6) . . ?
C4 K1 P1 116.09(7) . 2_656 ?
C4 K1 C1 46.51(9) 2_656 2_656 ?
C4 K1 C1 99.42(9) 2_656 . ?
C4 K1 C1 132.60(9) . 2_656 ?
C4 K1 C2 43.79(9) 2_656 2_656 ?
C4 K1 C4 133.89(4) 2_656 . ?
K1 P1 K1 121.96(3) 2_646 . ?
C1 P1 K1 68.82(10) . . ?
C1 P1 K1 71.81(11) . 2_646 ?
C1 P1 C4 90.24(16) . . ?
C4 P1 K1 68.99(11) . 2_646 ?
C4 P1 K1 70.31(11) . . ?
C9 O1 K1 122.7(2) . . ?
C9 O1 C12 109.5(3) . . ?
C12 O1 K1 127.0(2) . . ?
C13 O2 K1 136.5(2) . . ?
C13 O2 C16 107.1(3) . . ?
C16 O2 K1 116.4(2) . . ?
K1 C1 K1 130.79(11) . 2_646 ?
P1 C1 K1 76.76(11) . 2_646 ?
P1 C1 K1 79.68(12) . . ?
C2 C1 K1 74.68(18) . 2_646 ?
C2 C1 K1 75.15(18) . . ?
C2 C1 P1 111.9(3) . . ?
C2 C1 C5 124.7(3) . . ?
C5 C1 K1 117.8(2) . 2_646 ?
C5 C1 K1 111.3(2) . . ?
C5 C1 P1 123.4(3) . . ?
K1 C2 K1 135.75(11) . 2_646 ?
C1 C2 K1 79.19(19) . . ?
C1 C2 K1 80.13(18) . 2_646 ?
C1 C2 C3 113.1(3) . . ?
C1 C2 C6 124.7(3) . . ?
C3 C2 K1 75.75(17) . 2_646 ?
C3 C2 K1 77.14(18) . . ?
C3 C2 C6 122.2(3) . . ?
C6 C2 K1 111.9(2) . 2_646 ?
C6 C2 K1 112.1(2) . . ?
K1 C3 K1 136.63(11) . 2_646 ?
C2 C3 K1 78.02(18) . 2_646 ?
C2 C3 K1 76.38(18) . . ?
C2 C3 C7 122.8(3) . . ?
C4 C3 K1 77.73(18) . 2_646 ?
C4 C3 K1 80.85(19) . . ?
C4 C3 C2 113.0(3) . . ?
C4 C3 C7 124.2(3) . . ?
C7 C3 K1 110.9(2) . . ?
C7 C3 K1 112.4(2) . 2_646 ?
K1 C4 K1 132.24(11) 2_646 . ?
P1 C4 K1 79.10(12) . 2_646 ?
P1 C4 K1 78.19(11) . . ?
C3 C4 K1 76.64(19) . 2_646 ?
C3 C4 K1 73.79(18) . . ?
C3 C4 P1 111.8(2) . . ?
C3 C4 C8 124.8(3) . . ?
C8 C4 K1 111.2(2) . 2_646 ?
C8 C4 K1 116.4(2) . . ?
C8 C4 P1 123.4(3) . . ?
C1 C5 H5A 109.5 . . ?
C1 C5 H5B 109.5 . . ?
C1 C5 H5C 109.5 . . ?
H5A C5 H5B 109.5 . . ?
H5A C5 H5C 109.5 . . ?
H5B C5 H5C 109.5 . . ?
C2 C6 H6A 109.5 . . ?
C2 C6 H6B 109.5 . . ?
C2 C6 H6C 109.5 . . ?
H6A C6 H6B 109.5 . . ?
H6A C6 H6C 109.5 . . ?
H6B C6 H6C 109.5 . . ?
C3 C7 H7A 109.5 . . ?
C3 C7 H7B 109.5 . . ?
C3 C7 H7C 109.5 . . ?
H7A C7 H7B 109.5 . . ?
H7A C7 H7C 109.5 . . ?
H7B C7 H7C 109.5 . . ?
C4 C8 H8A 109.5 . . ?
C4 C8 H8B 109.5 . . ?
C4 C8 H8C 109.5 . . ?
H8A C8 H8B 109.5 . . ?
H8A C8 H8C 109.5 . . ?
H8B C8 H8C 109.5 . . ?
O1 C9 H9A 110.7 . . ?
O1 C9 H9B 110.7 . . ?
O1 C9 C10 105.2(3) . . ?
H9A C9 H9B 108.8 . . ?
C10 C9 H9A 110.7 . . ?
C10 C9 H9B 110.7 . . ?
C9 C10 H10A 111.5 . . ?
C9 C10 H10B 111.5 . . ?
C9 C10 C11 101.4(4) . . ?
H10A C10 H10B 109.3 . . ?
C11 C10 H10A 111.5 . . ?
C11 C10 H10B 111.5 . . ?
C10 C11 H11A 111.2 . . ?
C10 C11 H11B 111.2 . . ?
H11A C11 H11B 109.1 . . ?
C12 C11 C10 102.7(3) . . ?
C12 C11 H11A 111.2 . . ?
C12 C11 H11B 111.2 . . ?
O1 C12 C11 106.7(3) . . ?
O1 C12 H12A 110.4 . . ?
O1 C12 H12B 110.4 . . ?
C11 C12 H12A 110.4 . . ?
C11 C12 H12B 110.4 . . ?
H12A C12 H12B 108.6 . . ?
O2 C13 H13A 110.5 . . ?
O2 C13 H13B 110.5 . . ?
O2 C13 C14 106.3(3) . . ?
H13A C13 H13B 108.7 . . ?
C14 C13 H13A 110.5 . . ?
C14 C13 H13B 110.5 . . ?
C13 C14 H14A 110.8 . . ?
C13 C14 H14B 110.8 . . ?
H14A C14 H14B 108.9 . . ?
C15 C14 C13 104.6(3) . . ?
C15 C14 H14A 110.8 . . ?
C15 C14 H14B 110.8 . . ?
C14 C15 H15A 111.4 . . ?
C14 C15 H15B 111.4 . . ?
C14 C15 C16 102.0(3) . . ?
H15A C15 H15B 109.2 . . ?
C16 C15 H15A 111.4 . . ?
C16 C15 H15B 111.4 . . ?
O2 C16 C15 104.2(3) . . ?
O2 C16 H16A 110.9 . . ?
O2 C16 H16B 110.9 . . ?
C15 C16 H16A 110.9 . . ?
C15 C16 H16B 110.9 . . ?
H16A C16 H16B 108.9 . . ?

loop_
_geom_bond_atom_site_label_1
_geom_bond_atom_site_label_2
_geom_bond_distance
_geom_bond_site_symmetry_2
_geom_bond_publ_flag
K1 P1 3.3001(11) 2_656 ?
K1 P1 3.3285(10) . ?
K1 O1 2.702(3) . ?
K1 O2 2.725(3) . ?
K1 C1 3.221(3) 2_656 ?
K1 C1 3.155(3) . ?
K1 C2 3.104(3) . ?
K1 C2 3.153(3) 2_656 ?
K1 C3 3.114(3) . ?
K1 C3 3.124(3) 2_656 ?
K1 C4 3.202(3) . ?
K1 C4 3.137(3) 2_656 ?
P1 C1 1.768(4) . ?
P1 C4 1.777(4) . ?
O1 C9 1.427(5) . ?
O1 C12 1.431(5) . ?
O2 C13 1.433(4) . ?
O2 C16 1.435(4) . ?
C1 C2 1.391(5) . ?
C1 C5 1.510(5) . ?
C2 C3 1.424(5) . ?
C2 C6 1.507(5) . ?
C3 C4 1.389(5) . ?
C3 C7 1.502(5) . ?
C4 C8 1.510(5) . ?
C5 H5A 0.9800 . ?
C5 H5B 0.9800 . ?
C5 H5C 0.9800 . ?
C6 H6A 0.9800 . ?
C6 H6B 0.9800 . ?
C6 H6C 0.9800 . ?
C7 H7A 0.9800 . ?
C7 H7B 0.9800 . ?
C7 H7C 0.9800 . ?
C8 H8A 0.9800 . ?
C8 H8B 0.9800 . ?
C8 H8C 0.9800 . ?
C9 H9A 0.9900 . ?
C9 H9B 0.9900 . ?
C9 C10 1.500(6) . ?
C10 H10A 0.9900 . ?
C10 H10B 0.9900 . ?
C10 C11 1.530(7) . ?
C11 H11A 0.9900 . ?
C11 H11B 0.9900 . ?
C11 C12 1.516(6) . ?
C12 H12A 0.9900 . ?
C12 H12B 0.9900 . ?
C13 H13A 0.9900 . ?
C13 H13B 0.9900 . ?
C13 C14 1.532(6) . ?
C14 H14A 0.9900 . ?
C14 H14B 0.9900 . ?
C14 C15 1.501(6) . ?
C15 H15A 0.9900 . ?
C15 H15B 0.9900 . ?
C15 C16 1.502(6) . ?
C16 H16A 0.9900 . ?
C16 H16B 0.9900 . ?

loop_
_geom_torsion_atom_site_label_1
_geom_torsion_atom_site_label_2
_geom_torsion_atom_site_label_3
_geom_torsion_atom_site_label_4
_geom_torsion
_geom_torsion_site_symmetry_1
_geom_torsion_site_symmetry_2
_geom_torsion_site_symmetry_3
_geom_torsion_site_symmetry_4
_geom_torsion_publ_flag
K1 P1 C1 K1 -136.47(7) . . . 2_646 ?
K1 P1 C1 K1 136.47(7) 2_646 . . . ?
K1 P1 C1 C2 -69.3(2) . . . . ?
K1 P1 C1 C2 67.2(2) 2_646 . . . ?
K1 P1 C1 C5 -114.7(3) 2_646 . . . ?
K1 P1 C1 C5 108.8(3) . . . . ?
K1 P1 C4 K1 137.70(8) . . . 2_646 ?
K1 P1 C4 K1 -137.70(8) 2_646 . . . ?
K1 P1 C4 C3 67.0(2) . . . . ?
K1 P1 C4 C3 -70.7(2) 2_646 . . . ?
K1 P1 C4 C8 -114.0(3) . . . . ?
K1 P1 C4 C8 108.3(3) 2_646 . . . ?
K1 O1 C9 C10 -164.7(3) . . . . ?
K1 O1 C12 C11 -171.9(2) . . . . ?
K1 O2 C13 C14 158.5(3) . . . . ?
K1 O2 C16 C15 -141.1(2) . . . . ?
K1 C1 C2 K1 140.67(8) 2_646 . . . ?
K1 C1 C2 K1 -140.67(8) . . . 2_646 ?
K1 C1 C2 C3 69.8(2) 2_646 . . . ?
K1 C1 C2 C3 -70.9(2) . . . . ?
K1 C1 C2 C6 -109.8(3) 2_646 . . . ?
K1 C1 C2 C6 109.5(3) . . . . ?
K1 C2 C3 K1 144.69(9) 2_646 . . . ?
K1 C2 C3 K1 -144.69(9) . . . 2_646 ?
K1 C2 C3 C4 71.0(2) 2_646 . . . ?
K1 C2 C3 C4 -73.7(2) . . . . ?
K1 C2 C3 C7 -109.0(3) 2_646 . . . ?
K1 C2 C3 C7 106.3(3) . . . . ?
K1 C3 C4 K1 -142.06(9) . . . 2_646 ?
K1 C3 C4 K1 142.06(9) 2_646 . . . ?
K1 C3 C4 P1 72.28(18) 2_646 . . . ?
K1 C3 C4 P1 -69.77(18) . . . . ?
K1 C3 C4 C8 111.3(3) . . . . ?
K1 C3 C4 C8 -106.7(3) 2_646 . . . ?
P1 C1 C2 K1 -68.52(17) . . . 2_646 ?
P1 C1 C2 K1 72.15(17) . . . . ?
P1 C1 C2 C3 1.3(3) . . . . ?
P1 C1 C2 C6 -178.3(3) . . . . ?
O1 C9 C10 C11 -37.0(5) . . . . ?
O2 C13 C14 C15 -6.3(4) . . . . ?
C1 P1 C4 K1 -67.34(11) . . . . ?
C1 P1 C4 K1 70.36(11) . . . 2_646 ?
C1 P1 C4 C3 -0.3(3) . . . . ?
C1 P1 C4 C8 178.7(3) . . . . ?
C1 C2 C3 K1 -72.5(2) . . . 2_646 ?
C1 C2 C3 K1 72.2(2) . . . . ?
C1 C2 C3 C4 -1.6(4) . . . . ?
C1 C2 C3 C7 178.4(3) . . . . ?
C2 C3 C4 K1 -71.2(2) . . . 2_646 ?
C2 C3 C4 K1 70.9(2) . . . . ?
C2 C3 C4 P1 1.1(4) . . . . ?
C2 C3 C4 C8 -177.9(3) . . . . ?
C4 P1 C1 K1 68.72(11) . . . . ?
C4 P1 C1 K1 -67.74(11) . . . 2_646 ?
C4 P1 C1 C2 -0.5(2) . . . . ?
C4 P1 C1 C5 177.5(3) . . . . ?
C5 C1 C2 K1 -105.9(3) . . . . ?
C5 C1 C2 K1 113.5(3) . . . 2_646 ?
C5 C1 C2 C3 -176.7(3) . . . . ?
C5 C1 C2 C6 3.6(5) . . . . ?
C6 C2 C3 K1 -108.2(3) . . . . ?
C6 C2 C3 K1 107.1(3) . . . 2_646 ?
C6 C2 C3 C4 178.1(3) . . . . ?
C6 C2 C3 C7 -1.9(5) . . . . ?
C7 C3 C4 K1 -109.1(3) . . . . ?
C7 C3 C4 K1 108.8(3) . . . 2_646 ?
C7 C3 C4 P1 -178.9(3) . . . . ?
C7 C3 C4 C8 2.1(5) . . . . ?
C9 O1 C12 C11 -2.2(4) . . . . ?
C9 C10 C11 C12 34.6(5) . . . . ?
C10 C11 C12 O1 -20.9(4) . . . . ?
C12 O1 C9 C10 25.1(5) . . . . ?
C13 O2 C16 C15 36.9(4) . . . . ?
C13 C14 C15 C16 27.4(4) . . . . ?
C14 C15 C16 O2 -39.5(4) . . . . ?
C16 O2 C13 C14 -18.8(4) . . . . ?

loop_
_twin_individual_id
_twin_individual_mass_fraction_refined
1 0.50368
2 0.49632
